data_7215474
loop_
_publ_author_name
'Adalder, Tapas Kumar'
'Dastidar, Parthasarathi'

_publ_section_title
;
 The role of secondary ammonium cations in controlling the conformation of
 C3-symmetric acid moieties and its implication for the design of
 supramolecular capsules
;
_journal_issue 22
_journal_name_full CrystEngComm
_journal_page_first 4867
_journal_paper_doi 10.1039/c3ce42655f
_journal_volume 16
_journal_year 2014
_chemical_formula_moiety 'C18 H23 O6, C6 H16 N'
_chemical_formula_sum 'C24 H39 N O6'
_chemical_formula_weight 437.56
_chemical_name_systematic
; 
 ? 
;
_space_group_IT_number 14
_symmetry_cell_setting monoclinic
_symmetry_space_group_name_Hall '-P 2ybc'
_symmetry_space_group_name_H-M 'P 1 21/c 1'
_atom_sites_solution_hydrogens geom
_atom_sites_solution_primary direct
_atom_sites_solution_secondary difmap
_audit_creation_method SHELXL-97
_cell_angle_alpha 90.00
_cell_angle_beta 105.730(2)
_cell_angle_gamma 90.00
_cell_formula_units_Z 8
_cell_length_a 30.0728(8)
_cell_length_b 9.9777(3)
_cell_length_c 16.8414(4)
_cell_measurement_temperature 296(2)
_cell_volume 4864.1(2)
_computing_cell_refinement 'BRUKER APEX II'
_computing_data_collection 'BRUKER APEX II'
_computing_data_reduction 'BRUKER APEX II'
_computing_molecular_graphics 'MERCURY 2.3, PLATON'
_computing_publication_material 'MERCURY 2.3, PLATON'
_computing_structure_refinement 'SHELXL-97 (Sheldrick, 1997)'
_computing_structure_solution 'SHELXS-97 (Sheldrick, 1990)'
_diffrn_ambient_temperature 296(2)
_diffrn_measured_fraction_theta_full 0.994
_diffrn_measured_fraction_theta_max 0.994
_diffrn_measurement_device_type 'BRUKER CCD AREA DETECTOR'
_diffrn_measurement_method 'PHI-OMEGA SCAN'
_diffrn_radiation_monochromator graphite
_diffrn_radiation_source 'fine-focus sealed tube'
_diffrn_radiation_type MoK\a
_diffrn_radiation_wavelength 0.71073
_diffrn_reflns_av_R_equivalents 0.1044
_diffrn_reflns_av_sigmaI/netI 0.0800
_diffrn_reflns_limit_h_max 35
_diffrn_reflns_limit_h_min -35
_diffrn_reflns_limit_k_max 11
_diffrn_reflns_limit_k_min -11
_diffrn_reflns_limit_l_max 19
_diffrn_reflns_limit_l_min -19
_diffrn_reflns_number 71057
_diffrn_reflns_theta_full 24.96
_diffrn_reflns_theta_max 24.96
_diffrn_reflns_theta_min 0.70
_exptl_absorpt_coefficient_mu 0.085
_exptl_absorpt_correction_T_max 0.9907
_exptl_absorpt_correction_T_min 0.9693
_exptl_absorpt_correction_type multi-scan
_exptl_absorpt_process_details SADABS
_exptl_crystal_colour COLOURLESS
_exptl_crystal_density_diffrn 1.195
_exptl_crystal_density_method 'not measured'
_exptl_crystal_description BLOCK
_exptl_crystal_F_000 1904
_exptl_crystal_size_max 0.37
_exptl_crystal_size_mid 0.14
_exptl_crystal_size_min 0.11
_refine_diff_density_max 1.959
_refine_diff_density_min -0.649
_refine_diff_density_rms 0.096
_refine_ls_extinction_coef 0.0047(6)
_refine_ls_extinction_expression Fc^*^=kFc[1+0.001xFc^2^\l^3^/sin(2\q)]^-1/4^
_refine_ls_extinction_method SHELXL
_refine_ls_goodness_of_fit_ref 1.085
_refine_ls_hydrogen_treatment constr
_refine_ls_matrix_type full
_refine_ls_number_parameters 574
_refine_ls_number_reflns 8471
_refine_ls_number_restraints 1
_refine_ls_restrained_S_all 1.087
_refine_ls_R_factor_all 0.1579
_refine_ls_R_factor_gt 0.1053
_refine_ls_shift/su_max 0.000
_refine_ls_shift/su_mean 0.000
_refine_ls_structure_factor_coef Fsqd
_refine_ls_weighting_details 'calc w=1/[\s^2^(Fo^2^)+(0.0853P)^2^+28.5407P] where P=(Fo^2^+2Fc^2^)/3'
_refine_ls_weighting_scheme calc
_refine_ls_wR_factor_gt 0.2468
_refine_ls_wR_factor_ref 0.2727
_reflns_number_gt 5544
_reflns_number_total 8471
_reflns_threshold_expression >2sigma(I)
_cod_data_source_file c3ce42655f2.cif
_cod_data_source_block ta1175_2
_cod_depositor_comments
;
The following automatic conversions were performed:

'_symmetry_cell_setting' value 'MONOCLINIC' changed to 'monoclinic'
according to
/usr/data/users/saulius/crontab/automatic-downloads/rss-feeds/RSC/lib/dictionaries/cif_core.dic
dictionary named 'cif_core.dic' version 2.4.2 from
2011-04-26.

'_exptl_absorpt_correction_type' value 'Multi-scan'
changed to 'multi-scan' according to
/usr/data/users/saulius/crontab/automatic-downloads/rss-feeds/RSC/lib/dictionaries/cif_core.dic
dictionary named 'cif_core.dic' version 2.4.2 from
2011-04-26.

'_refine_ls_hydrogen_treatment' value 'CONSTR' changed
to 'constr' according to
/usr/data/users/saulius/crontab/automatic-downloads/rss-feeds/RSC/lib/dictionaries/cif_core.dic
dictionary named 'cif_core.dic' version 2.4.2 from 2011-04-26.

Automatic conversion script
Id: cif_fix_values 2281 2013-09-26 08:29:07Z andrius 

 Adding full bibliography for 7215472--7215483.cif.
;
_cod_original_sg_symbol_H-M 'P 21/c'
_cod_database_code 7215474

loop_
_symmetry_equiv_pos_as_xyz
'x, y, z'
'-x, y+1/2, -z+1/2'
'-x, -y, -z'
'x, -y-1/2, z-1/2'

loop_
_atom_site_label
_atom_site_type_symbol
_atom_site_fract_x
_atom_site_fract_y
_atom_site_fract_z
_atom_site_U_iso_or_equiv
_atom_site_adp_type
_atom_site_occupancy
_atom_site_symmetry_multiplicity
_atom_site_calc_flag
_atom_site_refinement_flags
O1 O 0.13539(14) -0.1176(5) 0.5096(2) 0.0345(11) Uani 1 1 d .
O2 O 0.18391(13) 0.0313(4) 0.5851(2) 0.0251(9) Uani 1 1 d .
H2 H 0.1655 0.0298 0.6133 0.038 Uiso 1 1 calc R
O3 O 0.05071(12) -0.1689(4) 0.1839(2) 0.0217(9) Uani 1 1 d .
O4 O 0.06220(12) -0.3788(4) 0.1597(2) 0.0220(9) Uani 1 1 d .
H4 H 0.0841 -0.4290 0.1618 0.033 Uiso 1 1 calc R
O5 O 0.12658(13) 0.4535(4) 0.1745(2) 0.0203(9) Uani 1 1 d .
O6 O 0.09366(14) 0.3164(4) 0.2448(3) 0.0351(11) Uani 1 1 d .
N1 N 0.04861(19) 0.0762(6) 0.2594(3) 0.0421(15) Uani 1 1 d .
H1A H 0.0591 0.0024 0.2397 0.051 Uiso 1 1 calc R
H1B H 0.0675 0.1445 0.2559 0.051 Uiso 1 1 calc R
C1 C 0.17035(18) -0.0529(5) 0.5233(3) 0.0184(12) Uani 1 1 d .
C2 C 0.20435(18) -0.0610(6) 0.4709(3) 0.0192(12) Uani 1 1 d .
H2A H 0.2290 0.0030 0.4919 0.023 Uiso 1 1 calc R
H2B H 0.2180 -0.1498 0.4768 0.023 Uiso 1 1 calc R
C3 C 0.18286(17) -0.0331(5) 0.3799(3) 0.0137(11) Uani 1 1 d .
C4 C 0.16442(17) -0.1406(5) 0.3254(3) 0.0126(11) Uani 1 1 d .
C5 C 0.16332(19) -0.2817(5) 0.3595(3) 0.0181(12) Uani 1 1 d .
H5A H 0.1369 -0.3291 0.3252 0.022 Uiso 1 1 calc R
H5B H 0.1593 -0.2756 0.4146 0.022 Uiso 1 1 calc R
C6 C 0.2070(2) -0.3623(6) 0.3632(4) 0.0294(14) Uani 1 1 d .
H6A H 0.2102 -0.3737 0.3084 0.044 Uiso 1 1 calc R
H6B H 0.2048 -0.4485 0.3871 0.044 Uiso 1 1 calc R
H6C H 0.2334 -0.3153 0.3963 0.044 Uiso 1 1 calc R
C7 C 0.14746(17) -0.1145(5) 0.2413(3) 0.0143(11) Uani 1 1 d .
C8 C 0.12764(18) -0.2300(5) 0.1836(3) 0.0164(12) Uani 1 1 d .
H8A H 0.1311 -0.2100 0.1292 0.020 Uiso 1 1 calc R
H8B H 0.1453 -0.3104 0.2033 0.020 Uiso 1 1 calc R
C9 C 0.07729(18) -0.2567(5) 0.1767(3) 0.0161(12) Uani 1 1 d .
C10 C 0.14815(17) 0.0174(5) 0.2104(3) 0.0158(11) Uani 1 1 d .
C11 C 0.1286(2) 0.0460(6) 0.1196(3) 0.0258(13) Uani 1 1 d .
H11A H 0.1169 0.1371 0.1133 0.031 Uiso 1 1 calc R
H11B H 0.1026 -0.0135 0.0979 0.031 Uiso 1 1 calc R
C12 C 0.1628(2) 0.0297(7) 0.0675(4) 0.0357(16) Uani 1 1 d .
H12A H 0.1900 0.0815 0.0914 0.053 Uiso 1 1 calc R
H12B H 0.1488 0.0604 0.0124 0.053 Uiso 1 1 calc R
H12C H 0.1710 -0.0631 0.0662 0.053 Uiso 1 1 calc R
C13 C 0.16615(17) 0.1211(5) 0.2648(3) 0.0145(11) Uani 1 1 d .
C14 C 0.16932(18) 0.2609(5) 0.2314(3) 0.0167(12) Uani 1 1 d .
H14A H 0.1774 0.2529 0.1796 0.020 Uiso 1 1 calc R
H14B H 0.1944 0.3079 0.2697 0.020 Uiso 1 1 calc R
C15 C 0.12585(18) 0.3470(5) 0.2167(3) 0.0183(12) Uani 1 1 d .
C16 C 0.18190(16) 0.0980(5) 0.3499(3) 0.0139(11) Uani 1 1 d .
C17 C 0.19653(18) 0.2134(5) 0.4101(3) 0.0178(12) Uani 1 1 d .
H17A H 0.1902 0.1893 0.4618 0.021 Uiso 1 1 calc R
H17B H 0.1777 0.2910 0.3883 0.021 Uiso 1 1 calc R
C18 C 0.24755(19) 0.2529(6) 0.4279(4) 0.0237(13) Uani 1 1 d .
H18A H 0.2666 0.1781 0.4519 0.036 Uiso 1 1 calc R
H18B H 0.2538 0.3271 0.4656 0.036 Uiso 1 1 calc R
H18C H 0.2542 0.2781 0.3773 0.036 Uiso 1 1 calc R
C19 C 0.0508(2) 0.0539(6) 0.3474(3) 0.0254(13) Uani 1 1 d .
H19A H 0.0222 0.0110 0.3499 0.030 Uiso 1 1 calc R
H19B H 0.0757 -0.0087 0.3700 0.030 Uiso 1 1 calc R
C20 C 0.0578(3) 0.1710(9) 0.4006(5) 0.060(2) Uani 1 1 d D
H20A H 0.0894 0.2002 0.4088 0.072 Uiso 1 1 calc R
H20B H 0.0381 0.2419 0.3708 0.072 Uiso 1 1 calc R
C21 C 0.0494(3) 0.1605(10) 0.4812(4) 0.066(3) Uani 1 1 d D
H21A H 0.0186 0.1282 0.4752 0.098 Uiso 1 1 calc R
H21B H 0.0529 0.2471 0.5070 0.098 Uiso 1 1 calc R
H21C H 0.0712 0.0992 0.5147 0.098 Uiso 1 1 calc R
C22 C 0.00129(19) 0.1069(6) 0.2065(3) 0.0222(13) Uani 1 1 d .
H22A H -0.0186 0.0306 0.2070 0.027 Uiso 1 1 calc R
H22B H -0.0110 0.1826 0.2299 0.027 Uiso 1 1 calc R
C24 C -0.0471(2) 0.1560(7) 0.0629(4) 0.0397(17) Uani 1 1 d .
H24A H -0.0644 0.0747 0.0608 0.060 Uiso 1 1 calc R
H24B H -0.0444 0.1767 0.0087 0.060 Uiso 1 1 calc R
H24C H -0.0627 0.2279 0.0820 0.060 Uiso 1 1 calc R
O1' O 0.36319(14) 0.1116(4) 0.3797(2) 0.0321(11) Uani 1 1 d .
O2' O 0.31440(13) -0.0390(4) 0.4050(2) 0.0240(9) Uani 1 1 d .
H2' H 0.3348 -0.0488 0.4481 0.036 Uiso 1 1 calc R
O3' O 0.44900(13) 0.1832(4) 0.1386(2) 0.0230(9) Uani 1 1 d .
O4' O 0.43778(13) 0.3928(4) 0.1013(3) 0.0241(9) Uani 1 1 d .
H4' H 0.4165 0.4408 0.0762 0.036 Uiso 1 1 calc R
O5' O 0.37253(13) -0.4417(4) 0.0489(2) 0.0207(9) Uani 1 1 d .
O6' O 0.40479(14) -0.3049(4) 0.1517(3) 0.0340(11) Uani 1 1 d .
N1' N 0.4501(2) 0.9325(6) 0.2122(4) 0.0440(15) Uani 1 1 d .
H1'1 H 0.4400 1.0079 0.1837 0.053 Uiso 1 1 calc R
H1'2 H 0.4306 0.8660 0.1896 0.053 Uiso 1 1 calc R
C1' C 0.32807(18) 0.0484(5) 0.3575(3) 0.0175(12) Uani 1 1 d .
C2' C 0.29430(18) 0.0629(6) 0.2733(3) 0.0189(12) Uani 1 1 d .
H2'1 H 0.2811 0.1522 0.2684 0.023 Uiso 1 1 calc R
H2'2 H 0.2693 -0.0007 0.2686 0.023 Uiso 1 1 calc R
C3' C 0.31591(17) 0.0399(5) 0.2018(3) 0.0155(11) Uani 1 1 d .
C4' C 0.33513(17) 0.1484(5) 0.1685(3) 0.0143(11) Uani 1 1 d .
C5' C 0.33643(19) 0.2875(5) 0.2062(3) 0.0185(12) Uani 1 1 d .
H5'1 H 0.3635 0.3346 0.1999 0.022 Uiso 1 1 calc R
H5'2 H 0.3395 0.2784 0.2648 0.022 Uiso 1 1 calc R
C6' C 0.2934(2) 0.3712(6) 0.1673(4) 0.0302(15) Uani 1 1 d .
H6'1 H 0.2912 0.3856 0.1100 0.045 Uiso 1 1 calc R
H6'2 H 0.2957 0.4561 0.1950 0.045 Uiso 1 1 calc R
H6'3 H 0.2664 0.3246 0.1724 0.045 Uiso 1 1 calc R
C7' C 0.35239(17) 0.1260(5) 0.1007(3) 0.0161(11) Uani 1 1 d .
C8' C 0.37222(19) 0.2436(5) 0.0642(3) 0.0183(12) Uani 1 1 d .
H8'1 H 0.3683 0.2267 0.0060 0.022 Uiso 1 1 calc R
H8'2 H 0.3546 0.3234 0.0687 0.022 Uiso 1 1 calc R
C9' C 0.42255(17) 0.2704(5) 0.1049(3) 0.0147(11) Uani 1 1 d .
C10' C 0.35203(17) -0.0020(5) 0.0667(3) 0.0156(11) Uani 1 1 d .
C11' C 0.37287(19) -0.0279(6) -0.0042(3) 0.0197(12) Uani 1 1 d .
H11C H 0.3844 -0.1192 -0.0001 0.024 Uiso 1 1 calc R
H11D H 0.3991 0.0315 0.0013 0.024 Uiso 1 1 calc R
C12' C 0.3394(2) -0.0079(6) -0.0900(3) 0.0258(14) Uani 1 1 d .
H12D H 0.3127 -0.0638 -0.0956 0.039 Uiso 1 1 calc R
H12E H 0.3545 -0.0317 -0.1315 0.039 Uiso 1 1 calc R
H12F H 0.3300 0.0843 -0.0968 0.039 Uiso 1 1 calc R
C13' C 0.33314(17) -0.1091(5) 0.1005(3) 0.0138(11) Uani 1 1 d .
C14' C 0.33050(18) -0.2453(5) 0.0616(3) 0.0176(12) Uani 1 1 d .
H14C H 0.3245 -0.2338 0.0024 0.021 Uiso 1 1 calc R
H14D H 0.3043 -0.2924 0.0715 0.021 Uiso 1 1 calc R
C15' C 0.37336(18) -0.3341(5) 0.0916(3) 0.0171(12) Uani 1 1 d .
C16' C 0.31664(17) -0.0887(5) 0.1704(3) 0.0138(11) Uani 1 1 d .
C17' C 0.29992(19) -0.2080(5) 0.2107(3) 0.0202(12) Uani 1 1 d .
H17C H 0.3053 -0.1900 0.2692 0.024 Uiso 1 1 calc R
H17D H 0.3180 -0.2862 0.2051 0.024 Uiso 1 1 calc R
C18' C 0.2486(2) -0.2396(6) 0.1738(4) 0.0319(15) Uani 1 1 d .
H18D H 0.2302 -0.1674 0.1856 0.048 Uiso 1 1 calc R
H18E H 0.2409 -0.3210 0.1975 0.048 Uiso 1 1 calc R
H18F H 0.2424 -0.2501 0.1151 0.048 Uiso 1 1 calc R
C19' C 0.4485(2) 0.9517(6) 0.2980(3) 0.0267(14) Uani 1 1 d .
H19C H 0.4237 1.0138 0.2979 0.032 Uiso 1 1 calc R
H19D H 0.4772 0.9937 0.3283 0.032 Uiso 1 1 calc R
C20' C 0.4417(3) 0.8297(9) 0.3434(5) 0.063(2) Uani 1 1 d .
H20D H 0.4102 0.7992 0.3203 0.076 Uiso 1 1 calc R
H20C H 0.4620 0.7604 0.3326 0.076 Uiso 1 1 calc R
C21' C 0.4496(3) 0.8401(11) 0.4314(5) 0.069(3) Uani 1 1 d .
H21D H 0.4815 0.8606 0.4564 0.104 Uiso 1 1 calc R
H21E H 0.4420 0.7566 0.4527 0.104 Uiso 1 1 calc R
H21F H 0.4306 0.9101 0.4437 0.104 Uiso 1 1 calc R
C22' C 0.49682(19) 0.8996(6) 0.2031(4) 0.0238(13) Uani 1 1 d .
H22C H 0.5171 0.9752 0.2227 0.029 Uiso 1 1 calc R
H22D H 0.5089 0.8237 0.2383 0.029 Uiso 1 1 calc R
C23' C 0.4984(3) 0.8676(10) 0.1191(5) 0.065(2) Uani 1 1 d .
H23C H 0.4835 0.9400 0.0833 0.078 Uiso 1 1 calc R
H23D H 0.4801 0.7875 0.1017 0.078 Uiso 1 1 calc R
C24' C 0.5441(2) 0.8460(8) 0.1059(5) 0.0464(19) Uani 1 1 d .
H24D H 0.5628 0.9243 0.1227 0.070 Uiso 1 1 calc R
H24E H 0.5408 0.8291 0.0484 0.070 Uiso 1 1 calc R
H24F H 0.5586 0.7703 0.1378 0.070 Uiso 1 1 calc R
C23 C 0.0001(3) 0.1383(10) 0.1206(5) 0.063(2) Uani 1 1 d .
H23A H 0.0156 0.0668 0.0996 0.075 Uiso 1 1 calc R
H23B H 0.0175 0.2199 0.1202 0.075 Uiso 1 1 calc R

loop_
_atom_site_aniso_label
_atom_site_aniso_U_11
_atom_site_aniso_U_22
_atom_site_aniso_U_33
_atom_site_aniso_U_23
_atom_site_aniso_U_13
_atom_site_aniso_U_12
O1 0.031(2) 0.051(3) 0.025(2) -0.018(2) 0.0144(19) -0.021(2)
O2 0.028(2) 0.022(2) 0.029(2) -0.0093(18) 0.0149(18) -0.0086(18)
O3 0.021(2) 0.013(2) 0.030(2) -0.0055(16) 0.0057(17) 0.0033(17)
O4 0.0153(19) 0.011(2) 0.038(2) -0.0033(17) 0.0045(17) -0.0003(16)
O5 0.025(2) 0.0103(19) 0.028(2) 0.0065(16) 0.0105(17) 0.0042(16)
O6 0.026(2) 0.027(2) 0.058(3) 0.022(2) 0.021(2) 0.0063(19)
N1 0.043(3) 0.038(3) 0.047(4) -0.001(3) 0.015(3) -0.004(3)
C1 0.018(3) 0.017(3) 0.018(3) 0.004(2) 0.001(2) 0.001(2)
C2 0.018(3) 0.022(3) 0.017(3) 0.003(2) 0.004(2) 0.003(2)
C3 0.010(3) 0.017(3) 0.015(3) 0.000(2) 0.005(2) 0.001(2)
C4 0.013(3) 0.008(3) 0.018(3) 0.001(2) 0.006(2) 0.001(2)
C5 0.024(3) 0.012(3) 0.018(3) 0.002(2) 0.006(2) -0.002(2)
C6 0.041(4) 0.015(3) 0.034(3) 0.008(3) 0.012(3) 0.010(3)
C7 0.014(3) 0.013(3) 0.018(3) -0.002(2) 0.007(2) -0.001(2)
C8 0.020(3) 0.014(3) 0.016(3) 0.000(2) 0.006(2) -0.004(2)
C9 0.019(3) 0.013(3) 0.014(3) 0.003(2) 0.001(2) -0.001(2)
C10 0.014(3) 0.012(3) 0.021(3) 0.001(2) 0.004(2) -0.001(2)
C11 0.036(4) 0.017(3) 0.021(3) 0.004(2) 0.001(3) -0.005(3)
C12 0.055(4) 0.028(4) 0.026(3) -0.001(3) 0.015(3) -0.011(3)
C13 0.013(3) 0.009(3) 0.022(3) 0.002(2) 0.004(2) 0.003(2)
C14 0.019(3) 0.009(3) 0.022(3) 0.003(2) 0.006(2) -0.001(2)
C15 0.016(3) 0.012(3) 0.026(3) 0.003(2) 0.005(2) 0.000(2)
C16 0.009(3) 0.014(3) 0.019(3) -0.005(2) 0.004(2) 0.000(2)
C17 0.021(3) 0.012(3) 0.022(3) -0.002(2) 0.009(2) -0.001(2)
C18 0.026(3) 0.022(3) 0.022(3) -0.007(2) 0.005(2) -0.004(2)
C19 0.025(3) 0.029(3) 0.022(3) 0.003(3) 0.006(2) 0.001(3)
C20 0.067(6) 0.062(5) 0.062(5) -0.028(4) 0.037(4) -0.032(5)
C21 0.045(5) 0.116(8) 0.036(4) -0.033(5) 0.009(4) -0.006(5)
C22 0.022(3) 0.015(3) 0.030(3) -0.003(2) 0.006(3) 0.002(2)
C24 0.030(4) 0.048(4) 0.035(4) 0.005(3) -0.004(3) 0.006(3)
O1' 0.031(2) 0.042(3) 0.020(2) 0.0047(19) 0.0015(18) -0.013(2)
O2' 0.029(2) 0.019(2) 0.020(2) 0.0033(17) 0.0007(17) -0.0052(18)
O3' 0.024(2) 0.016(2) 0.027(2) 0.0036(17) 0.0043(17) 0.0020(17)
O4' 0.020(2) 0.011(2) 0.039(2) 0.0080(17) 0.0023(18) 0.0029(16)
O5' 0.024(2) 0.012(2) 0.024(2) -0.0031(16) 0.0026(17) 0.0042(16)
O6' 0.026(2) 0.021(2) 0.042(3) -0.015(2) -0.012(2) 0.0041(18)
N1' 0.045(4) 0.037(3) 0.048(4) -0.002(3) 0.008(3) -0.005(3)
C1' 0.020(3) 0.014(3) 0.019(3) -0.006(2) 0.006(2) -0.001(2)
C2' 0.019(3) 0.020(3) 0.018(3) -0.002(2) 0.007(2) 0.001(2)
C3' 0.014(3) 0.018(3) 0.015(3) 0.000(2) 0.003(2) 0.003(2)
C4' 0.012(3) 0.012(3) 0.016(3) -0.001(2) 0.000(2) 0.002(2)
C5' 0.025(3) 0.011(3) 0.017(3) -0.001(2) 0.002(2) 0.001(2)
C6' 0.035(4) 0.015(3) 0.038(4) -0.003(3) 0.006(3) 0.011(3)
C7' 0.015(3) 0.013(3) 0.019(3) 0.001(2) 0.002(2) -0.001(2)
C8' 0.024(3) 0.010(3) 0.020(3) 0.004(2) 0.006(2) 0.002(2)
C9' 0.016(3) 0.012(3) 0.015(3) 0.002(2) 0.003(2) 0.001(2)
C10' 0.014(3) 0.018(3) 0.014(3) 0.001(2) 0.003(2) 0.000(2)
C11' 0.022(3) 0.017(3) 0.021(3) -0.004(2) 0.009(2) -0.002(2)
C12' 0.030(3) 0.027(3) 0.020(3) -0.004(2) 0.008(3) -0.007(3)
C13' 0.012(3) 0.012(3) 0.016(3) 0.000(2) 0.001(2) 0.001(2)
C14' 0.020(3) 0.014(3) 0.021(3) -0.002(2) 0.008(2) -0.003(2)
C15' 0.021(3) 0.006(3) 0.026(3) -0.001(2) 0.010(3) -0.001(2)
C16' 0.013(3) 0.011(3) 0.015(3) 0.004(2) -0.001(2) -0.001(2)
C17' 0.026(3) 0.014(3) 0.022(3) -0.004(2) 0.009(2) -0.004(2)
C18' 0.031(4) 0.031(4) 0.039(4) -0.015(3) 0.020(3) -0.018(3)
C19' 0.024(3) 0.030(3) 0.025(3) -0.002(3) 0.006(3) 0.003(3)
C20' 0.065(6) 0.065(6) 0.050(5) 0.024(4) -0.001(4) -0.011(5)
C21' 0.052(5) 0.114(8) 0.046(5) 0.021(5) 0.020(4) 0.003(5)
C22' 0.019(3) 0.015(3) 0.038(4) 0.008(3) 0.007(3) 0.002(2)
C23' 0.064(6) 0.080(7) 0.059(5) -0.019(5) 0.031(4) -0.016(5)
C24' 0.041(4) 0.058(5) 0.048(4) -0.005(4) 0.027(4) -0.004(4)
C23 0.069(6) 0.076(6) 0.043(5) 0.009(4) 0.014(4) -0.015(5)

loop_
_atom_type_symbol
_atom_type_description
_atom_type_scat_dispersion_real
_atom_type_scat_dispersion_imag
_atom_type_scat_source
C C 0.0033 0.0016 'International Tables Vol C Tables 4.2.6.8 and 6.1.1.4'
H H 0.0000 0.0000 'International Tables Vol C Tables 4.2.6.8 and 6.1.1.4'
N N 0.0061 0.0033 'International Tables Vol C Tables 4.2.6.8 and 6.1.1.4'
O O 0.0106 0.0060 'International Tables Vol C Tables 4.2.6.8 and 6.1.1.4'

loop_
_geom_angle_atom_site_label_1
_geom_angle_atom_site_label_2
_geom_angle_atom_site_label_3
_geom_angle
C1 O2 H2 109.5
C9 O4 H4 109.5
C19 N1 C22 113.9(5)
C19 N1 H1A 108.8
C22 N1 H1A 108.8
C19 N1 H1B 108.8
C22 N1 H1B 108.8
H1A N1 H1B 107.7
O1 C1 O2 124.2(5)
O1 C1 C2 123.4(5)
O2 C1 C2 112.3(5)
C3 C2 C1 114.0(4)
C3 C2 H2A 108.8
C1 C2 H2A 108.8
C3 C2 H2B 108.8
C1 C2 H2B 108.8
H2A C2 H2B 107.7
C16 C3 C4 120.4(5)
C16 C3 C2 119.8(5)
C4 C3 C2 119.9(5)
C7 C4 C3 119.1(4)
C7 C4 C5 121.1(4)
C3 C4 C5 119.8(4)
C4 C5 C6 113.3(4)
C4 C5 H5A 108.9
C6 C5 H5A 108.9
C4 C5 H5B 108.9
C6 C5 H5B 108.9
H5A C5 H5B 107.7
C5 C6 H6A 109.5
C5 C6 H6B 109.5
H6A C6 H6B 109.5
C5 C6 H6C 109.5
H6A C6 H6C 109.5
H6B C6 H6C 109.5
C4 C7 C10 120.6(5)
C4 C7 C8 118.7(4)
C10 C7 C8 120.7(5)
C9 C8 C7 113.2(4)
C9 C8 H8A 108.9
C7 C8 H8A 108.9
C9 C8 H8B 108.9
C7 C8 H8B 108.9
H8A C8 H8B 107.8
O3 C9 O4 119.8(5)
O3 C9 C8 122.6(5)
O4 C9 C8 117.6(5)
C13 C10 C7 119.4(5)
C13 C10 C11 120.1(5)
C7 C10 C11 120.4(5)
C10 C11 C12 115.0(5)
C10 C11 H11A 108.5
C12 C11 H11A 108.5
C10 C11 H11B 108.5
C12 C11 H11B 108.5
H11A C11 H11B 107.5
C11 C12 H12A 109.5
C11 C12 H12B 109.5
H12A C12 H12B 109.5
C11 C12 H12C 109.5
H12A C12 H12C 109.5
H12B C12 H12C 109.5
C10 C13 C16 121.0(5)
C10 C13 C14 119.5(5)
C16 C13 C14 119.5(5)
C13 C14 C15 116.1(4)
C13 C14 H14A 108.3
C15 C14 H14A 108.3
C13 C14 H14B 108.3
C15 C14 H14B 108.3
H14A C14 H14B 107.4
O6 C15 O5 123.7(5)
O6 C15 C14 121.9(5)
O5 C15 C14 114.4(4)
C3 C16 C13 119.4(5)
C3 C16 C17 119.6(5)
C13 C16 C17 121.0(5)
C16 C17 C18 114.7(4)
C16 C17 H17A 108.6
C18 C17 H17A 108.6
C16 C17 H17B 108.6
C18 C17 H17B 108.6
H17A C17 H17B 107.6
C17 C18 H18A 109.5
C17 C18 H18B 109.5
H18A C18 H18B 109.5
C17 C18 H18C 109.5
H18A C18 H18C 109.5
H18B C18 H18C 109.5
C20 C19 N1 117.1(6)
C20 C19 H19A 108.0
N1 C19 H19A 108.0
C20 C19 H19B 108.0
N1 C19 H19B 108.0
H19A C19 H19B 107.3
C21 C20 C19 119.1(7)
C21 C20 H20A 107.5
C19 C20 H20A 107.5
C21 C20 H20B 107.5
C19 C20 H20B 107.5
H20A C20 H20B 107.0
C20 C21 H21A 109.5
C20 C21 H21B 109.5
H21A C21 H21B 109.5
C20 C21 H21C 109.5
H21A C21 H21C 109.5
H21B C21 H21C 109.5
C23 C22 N1 113.4(5)
C23 C22 H22A 108.9
N1 C22 H22A 108.9
C23 C22 H22B 108.9
N1 C22 H22B 108.9
H22A C22 H22B 107.7
C23 C24 H24A 109.5
C23 C24 H24B 109.5
H24A C24 H24B 109.5
C23 C24 H24C 109.5
H24A C24 H24C 109.5
H24B C24 H24C 109.5
C1' O2' H2' 109.5
C9' O4' H4' 109.5
C19' N1' C22' 114.4(5)
C19' N1' H1'1 108.7
C22' N1' H1'1 108.7
C19' N1' H1'2 108.7
C22' N1' H1'2 108.7
H1'1 N1' H1'2 107.6
O1' C1' O2' 123.4(5)
O1' C1' C2' 123.6(5)
O2' C1' C2' 113.0(5)
C1' C2' C3' 113.8(4)
C1' C2' H2'1 108.8
C3' C2' H2'1 108.8
C1' C2' H2'2 108.8
C3' C2' H2'2 108.8
H2'1 C2' H2'2 107.7
C16' C3' C4' 120.3(5)
C16' C3' C2' 119.4(5)
C4' C3' C2' 120.2(5)
C7' C4' C3' 119.0(5)
C7' C4' C5' 121.0(5)
C3' C4' C5' 120.0(5)
C4' C5' C6' 113.3(4)
C4' C5' H5'1 108.9
C6' C5' H5'1 108.9
C4' C5' H5'2 108.9
C6' C5' H5'2 108.9
H5'1 C5' H5'2 107.7
C5' C6' H6'1 109.5
C5' C6' H6'2 109.5
H6'1 C6' H6'2 109.5
C5' C6' H6'3 109.5
H6'1 C6' H6'3 109.5
H6'2 C6' H6'3 109.5
C4' C7' C10' 121.2(5)
C4' C7' C8' 118.7(5)
C10' C7' C8' 120.1(5)
C9' C8' C7' 114.2(4)
C9' C8' H8'1 108.7
C7' C8' H8'1 108.7
C9' C8' H8'2 108.7
C7' C8' H8'2 108.7
H8'1 C8' H8'2 107.6
O3' C9' O4' 119.8(5)
O3' C9' C8' 122.5(5)
O4' C9' C8' 117.7(4)
C7' C10' C13' 119.4(5)
C7' C10' C11' 121.3(5)
C13' C10' C11' 119.3(5)
C10' C11' C12' 114.5(5)
C10' C11' H11C 108.6
C12' C11' H11C 108.6
C10' C11' H11D 108.6
C12' C11' H11D 108.6
H11C C11' H11D 107.6
C11' C12' H12D 109.5
C11' C12' H12E 109.5
H12D C12' H12E 109.5
C11' C12' H12F 109.5
H12D C12' H12F 109.5
H12E C12' H12F 109.5
C10' C13' C16' 120.1(5)
C10' C13' C14' 119.6(4)
C16' C13' C14' 120.4(5)
C13' C14' C15' 116.1(4)
C13' C14' H14C 108.3
C15' C14' H14C 108.3
C13' C14' H14D 108.3
C15' C14' H14D 108.3
H14C C14' H14D 107.4
O6' C15' O5' 123.8(5)
O6' C15' C14' 122.0(5)
O5' C15' C14' 114.2(5)
C3' C16' C13' 119.8(5)
C3' C16' C17' 120.6(5)
C13' C16' C17' 119.6(5)
C16' C17' C18' 113.4(5)
C16' C17' H17C 108.9
C18' C17' H17C 108.9
C16' C17' H17D 108.9
C18' C17' H17D 108.9
H17C C17' H17D 107.7
C17' C18' H18D 109.5
C17' C18' H18E 109.5
H18D C18' H18E 109.5
C17' C18' H18F 109.5
H18D C18' H18F 109.5
H18E C18' H18F 109.5
N1' C19' C20' 116.5(6)
N1' C19' H19C 108.2
C20' C19' H19C 108.2
N1' C19' H19D 108.2
C20' C19' H19D 108.2
H19C C19' H19D 107.3
C21' C20' C19' 117.7(8)
C21' C20' H20D 107.9
C19' C20' H20D 107.9
C21' C20' H20C 107.9
C19' C20' H20C 107.9
H20D C20' H20C 107.2
C20' C21' H21D 109.5
C20' C21' H21E 109.5
H21D C21' H21E 109.5
C20' C21' H21F 109.5
H21D C21' H21F 109.5
H21E C21' H21F 109.5
C23' C22' N1' 115.2(6)
C23' C22' H22C 108.5
N1' C22' H22C 108.5
C23' C22' H22D 108.5
N1' C22' H22D 108.5
H22C C22' H22D 107.5
C22' C23' C24' 117.2(7)
C22' C23' H23C 108.0
C24' C23' H23C 108.0
C22' C23' H23D 108.0
C24' C23' H23D 108.0
H23C C23' H23D 107.2
C23' C24' H24D 109.5
C23' C24' H24E 109.5
H24D C24' H24E 109.5
C23' C24' H24F 109.5
H24D C24' H24F 109.5
H24E C24' H24F 109.5
C22 C23 C24 115.5(7)
C22 C23 H23A 108.4
C24 C23 H23A 108.4
C22 C23 H23B 108.4
C24 C23 H23B 108.4
H23A C23 H23B 107.5

loop_
_geom_bond_atom_site_label_1
_geom_bond_atom_site_label_2
_geom_bond_distance
O1 C1 1.201(6)
O2 C1 1.314(6)
O2 H2 0.8200
O3 C9 1.214(6)
O4 C9 1.305(6)
O4 H4 0.8200
O5 C15 1.282(6)
O6 C15 1.226(6)
N1 C19 1.482(8)
N1 C22 1.492(8)
N1 H1A 0.9000
N1 H1B 0.9000
C1 C2 1.523(7)
C2 C3 1.520(7)
C2 H2A 0.9700
C2 H2B 0.9700
C3 C16 1.400(7)
C3 C4 1.422(7)
C4 C7 1.394(7)
C4 C5 1.524(7)
C5 C6 1.527(8)
C5 H5A 0.9700
C5 H5B 0.9700
C6 H6A 0.9600
C6 H6B 0.9600
C6 H6C 0.9600
C7 C10 1.418(7)
C7 C8 1.521(7)
C8 C9 1.511(7)
C8 H8A 0.9700
C8 H8B 0.9700
C10 C13 1.390(7)
C10 C11 1.510(7)
C11 C12 1.530(9)
C11 H11A 0.9700
C11 H11B 0.9700
C12 H12A 0.9600
C12 H12B 0.9600
C12 H12C 0.9600
C13 C16 1.402(7)
C13 C14 1.517(7)
C14 C15 1.527(7)
C14 H14A 0.9700
C14 H14B 0.9700
C16 C17 1.519(7)
C17 C18 1.533(7)
C17 H17A 0.9700
C17 H17B 0.9700
C18 H18A 0.9600
C18 H18B 0.9600
C18 H18C 0.9600
C19 C20 1.453(9)
C19 H19A 0.9700
C19 H19B 0.9700
C20 C21 1.450(9)
C20 H20A 0.9700
C20 H20B 0.9700
C21 H21A 0.9600
C21 H21B 0.9600
C21 H21C 0.9600
C22 C23 1.472(9)
C22 H22A 0.9700
C22 H22B 0.9700
C24 C23 1.496(10)
C24 H24A 0.9600
C24 H24B 0.9600
C24 H24C 0.9600
O1' C1' 1.199(6)
O2' C1' 1.321(6)
O2' H2' 0.8200
O3' C9' 1.211(6)
O4' C9' 1.311(6)
O4' H4' 0.8200
O5' C15' 1.289(6)
O6' C15' 1.218(6)
N1' C19' 1.471(8)
N1' C22' 1.490(8)
N1' H1'1 0.9000
N1' H1'2 0.9000
C1' C2' 1.511(7)
C2' C3' 1.532(7)
C2' H2'1 0.9700
C2' H2'2 0.9700
C3' C16' 1.391(7)
C3' C4' 1.413(7)
C4' C7' 1.395(7)
C4' C5' 1.522(7)
C5' C6' 1.530(8)
C5' H5'1 0.9700
C5' H5'2 0.9700
C6' H6'1 0.9600
C6' H6'2 0.9600
C6' H6'3 0.9600
C7' C10' 1.399(7)
C7' C8' 1.519(7)
C8' C9' 1.507(7)
C8' H8'1 0.9700
C8' H8'2 0.9700
C10' C13' 1.401(7)
C10' C11' 1.515(7)
C11' C12' 1.534(8)
C11' H11C 0.9700
C11' H11D 0.9700
C12' H12D 0.9600
C12' H12E 0.9600
C12' H12F 0.9600
C13' C16' 1.411(7)
C13' C14' 1.501(7)
C14' C15' 1.532(7)
C14' H14C 0.9700
C14' H14D 0.9700
C16' C17' 1.522(7)
C17' C18' 1.533(8)
C17' H17C 0.9700
C17' H17D 0.9700
C18' H18D 0.9600
C18' H18E 0.9600
C18' H18F 0.9600
C19' C20' 1.481(10)
C19' H19C 0.9700
C19' H19D 0.9700
C20' C21' 1.439(11)
C20' H20D 0.9700
C20' H20C 0.9700
C21' H21D 0.9600
C21' H21E 0.9600
C21' H21F 0.9600
C22' C23' 1.462(10)
C22' H22C 0.9700
C22' H22D 0.9700
C23' C24' 1.467(10)
C23' H23C 0.9700
C23' H23D 0.9700
C24' H24D 0.9600
C24' H24E 0.9600
C24' H24F 0.9600
C23 H23A 0.9700
C23 H23B 0.9700

loop_
_geom_hbond_atom_site_label_D
_geom_hbond_atom_site_label_H
_geom_hbond_atom_site_label_A
_geom_hbond_distance_DH
_geom_hbond_distance_HA
_geom_hbond_distance_DA
_geom_hbond_angle_DHA
_geom_hbond_site_symmetry_A
O4 H4 O5 0.82 1.70 2.520(5) 172.3 1_545
O2' H2' O5' 0.82 1.77 2.583(5) 170.8 4_556
O4' H4' O5' 0.82 1.73 2.533(5) 165.0 1_565
N1' H1'1 O3' 0.90 1.95 2.788(7) 153.3 1_565
N1' H1'2 O6' 0.90 1.91 2.785(7) 163.5 1_565
